data_7055280
loop_
_publ_author_name
'Yu, Wei-Bin'
'He, Qing-Ya'
'Shi, Hua-Tian'
'Wei, Xianwen'

_publ_section_title
;
 Heterogeneous catalysis of water oxidation supported by a novel
 metallamacrocycle
;
_journal_issue 3
_journal_name_full 'New J. Chem.'
_journal_page_first 2354
_journal_paper_doi 10.1039/C5NJ02931G
_journal_volume 40
_journal_year 2016
_chemical_formula_sum 'C104 H100 F12 N12 O16 Rh4 S4'
_chemical_formula_weight 2541.83
_space_group_crystal_system monoclinic
_space_group_IT_number 14
_space_group_name_Hall '-P 2yn'
_space_group_name_H-M_alt 'P 1 21/n 1'
_symmetry_space_group_name_Hall '-P 2yn'
_symmetry_space_group_name_H-M 'P 1 21/n 1'
_atom_sites_solution_hydrogens geom
_audit_creation_method SHELXL-2014/7
_audit_update_record
;
2015-12-18 deposited with the CCDC.
2016-01-06 downloaded from the CCDC.
;
_cell_angle_alpha 90
_cell_angle_beta 109.611(3)
_cell_angle_gamma 90
_cell_formula_units_Z 2
_cell_length_a 14.940(4)
_cell_length_b 24.403(6)
_cell_length_c 15.917(4)
_cell_measurement_reflns_used 4951
_cell_measurement_temperature 296(2)
_cell_measurement_theta_max 22.98
_cell_measurement_theta_min 2.33
_cell_volume 5466(2)
_computing_cell_refinement 'Bruker SAINT'
_computing_data_collection 'Bruker APEX2'
_computing_data_reduction 'Bruker SAINT'
_computing_molecular_graphics 'Bruker SHELXTL'
_computing_publication_material 'Bruker SHELXTL'
_computing_structure_refinement 'SHELXL-2014/7 (Sheldrick, 2014)'
_computing_structure_solution 'SHELXL-2014/7 (Sheldrick, 2014)'
_diffrn_ambient_temperature 296(2)
_diffrn_measured_fraction_theta_full 0.991
_diffrn_measured_fraction_theta_max 0.985
_diffrn_measurement_device_type 'Bruker APEX-II CCD'
_diffrn_measurement_method '\f and \w scans'
_diffrn_radiation_type MoK\a
_diffrn_radiation_wavelength 0.71073
_diffrn_reflns_av_R_equivalents 0.0606
_diffrn_reflns_av_unetI/netI 0.0912
_diffrn_reflns_Laue_measured_fraction_full 0.991
_diffrn_reflns_Laue_measured_fraction_max 0.985
_diffrn_reflns_limit_h_max 19
_diffrn_reflns_limit_h_min -19
_diffrn_reflns_limit_k_max 30
_diffrn_reflns_limit_k_min -31
_diffrn_reflns_limit_l_max 20
_diffrn_reflns_limit_l_min -19
_diffrn_reflns_number 33536
_diffrn_reflns_point_group_measured_fraction_full 0.991
_diffrn_reflns_point_group_measured_fraction_max 0.985
_diffrn_reflns_theta_full 25.242
_diffrn_reflns_theta_max 27.679
_diffrn_reflns_theta_min 2.152
_diffrn_source 'sealed tube'
_exptl_absorpt_coefficient_mu 0.758
_exptl_absorpt_correction_T_max 0.8948
_exptl_absorpt_correction_T_min 0.8510
_exptl_absorpt_correction_type multi-scan
_exptl_absorpt_process_details sadabs
_exptl_crystal_colour red
_exptl_crystal_density_diffrn 1.544
_exptl_crystal_description block
_exptl_crystal_F_000 2576
_exptl_crystal_size_max 0.220
_exptl_crystal_size_mid 0.180
_exptl_crystal_size_min 0.150
_refine_diff_density_max 1.645
_refine_diff_density_min -1.100
_refine_diff_density_rms 0.130
_refine_ls_extinction_method none
_refine_ls_goodness_of_fit_ref 1.096
_refine_ls_hydrogen_treatment constr
_refine_ls_matrix_type full
_refine_ls_number_parameters 695
_refine_ls_number_reflns 12591
_refine_ls_number_restraints 709
_refine_ls_restrained_S_all 1.074
_refine_ls_R_factor_all 0.1206
_refine_ls_R_factor_gt 0.0720
_refine_ls_shift/su_max 0.001
_refine_ls_shift/su_mean 0.000
_refine_ls_structure_factor_coef Fsqd
_refine_ls_weighting_details 'w=1/[\s^2^(Fo^2^)+(0.1000P)^2^+0.2555P] where P=(Fo^2^+2Fc^2^)/3'
_refine_ls_weighting_scheme calc
_refine_ls_wR_factor_gt 0.1871
_refine_ls_wR_factor_ref 0.2075
_reflns_Friedel_coverage 0.000
_reflns_number_gt 7412
_reflns_number_total 12591
_reflns_threshold_expression 'I > 2\s(I)'
_cod_data_source_file c5nj02931g2.cif
_cod_data_source_block P21N
_cod_depositor_comments 'Adding full bibliography for 7055279--7055280.cif.'
_cod_original_cell_volume 5467(2)
_cod_database_code 7055280
_shelx_shelxl_version_number 2014/7
_shelx_space_group_comment
;
The symmetry employed for this shelxl refinement is uniquely defined
by the following loop, which should always be used as a source of
symmetry information in preference to the above space-group names.
They are only intended as comments.
;
_shelx_estimated_absorpt_t_min 0.851
_shelx_estimated_absorpt_t_max 0.895

loop_
_space_group_symop_operation_xyz
'x, y, z'
'-x+1/2, y+1/2, -z+1/2'
'-x, -y, -z'
'x-1/2, -y-1/2, z-1/2'

loop_
_atom_site_label
_atom_site_type_symbol
_atom_site_fract_x
_atom_site_fract_y
_atom_site_fract_z
_atom_site_U_iso_or_equiv
_atom_site_adp_type
_atom_site_occupancy
_atom_site_site_symmetry_order
_atom_site_calc_flag
_atom_site_refinement_flags_posn
_atom_site_refinement_flags_adp
Rh1 Rh 0.25549(4) 0.12632(2) 0.72764(3) 0.03630(15) Uani 1 1 d . U
Rh2 Rh 0.24130(3) -0.06629(2) 0.48882(3) 0.03519(15) Uani 1 1 d . U
S1S S 0.5341(3) 0.73524(19) 0.5536(3) 0.1344(14) Uani 1 1 d . U
S2S S 0.65339(19) 0.94274(11) 0.83065(18) 0.0765(7) Uani 1 1 d . U
N1 N 0.0646(4) -0.0747(2) 0.5424(3) 0.0347(11) Uani 1 1 d . U
N2 N 0.0986(4) -0.05850(19) 0.4821(3) 0.0340(11) Uani 1 1 d . U
N3 N 0.2193(4) 0.1460(2) 0.5930(3) 0.0355(11) Uani 1 1 d . U
N4 N 0.1890(4) 0.1931(2) 0.5579(4) 0.0378(12) Uani 1 1 d . U
N5 N 0.2562(4) 0.0221(2) 0.4775(3) 0.0364(11) Uani 1 1 d . U
N6 N 0.1330(4) 0.0714(2) 0.6996(4) 0.0396(11) Uani 1 1 d . U
O1 O 0.2660(3) -0.04933(18) 0.6240(3) 0.0411(10) Uani 1 1 d . U
O2 O 0.1485(3) 0.18147(19) 0.7263(3) 0.0481(11) Uani 1 1 d . U
O3 O 0.5844(11) 0.7419(5) 0.5011(8) 0.202(5) Uani 1 1 d . U
O4 O 0.5608(10) 0.7532(5) 0.6395(8) 0.204(5) Uani 1 1 d . U
O5 O 0.4380(13) 0.7511(8) 0.5087(13) 0.331(10) Uani 1 1 d . U
O6 O 0.6283(5) 0.9680(3) 0.7451(4) 0.0849(19) Uani 1 1 d . U
O7 O 0.6677(8) 0.8853(3) 0.8311(8) 0.164(4) Uani 1 1 d . U
O8 O 0.5989(6) 0.9573(5) 0.8843(5) 0.137(3) Uani 1 1 d . U
F1 F 0.4731(12) 0.6503(7) 0.6156(8) 0.282(7) Uani 1 1 d . U
F2 F 0.5976(13) 0.6418(6) 0.5895(12) 0.279(6) Uani 1 1 d . U
F3 F 0.4773(10) 0.6416(4) 0.4893(7) 0.218(5) Uani 1 1 d . U
F4 F 0.8077(6) 0.9455(4) 0.9708(6) 0.176(4) Uani 1 1 d . U
F5 F 0.8285(6) 0.9591(5) 0.8469(7) 0.205(4) Uani 1 1 d . U
C1 C 0.3597(6) -0.1220(3) 0.5231(6) 0.0599(18) Uani 1 1 d . U
C2 C 0.3596(5) -0.0935(3) 0.4474(6) 0.0523(16) Uani 1 1 d . U
C3 C 0.2730(6) -0.1033(3) 0.3769(5) 0.0505(16) Uani 1 1 d . U
C4 C 0.2189(6) -0.1409(3) 0.4097(6) 0.0572(17) Uani 1 1 d . U
C5 C 0.2715(6) -0.1519(3) 0.5000(6) 0.0565(17) Uani 1 1 d . U
C6 C 0.4399(7) -0.1205(4) 0.6152(7) 0.094(3) Uani 1 1 d . U
H6A H 0.4778 -0.1531 0.6225 0.141 Uiso 1 1 calc R U
H6B H 0.4123 -0.1187 0.6616 0.141 Uiso 1 1 calc R U
H6C H 0.4791 -0.0889 0.6184 0.141 Uiso 1 1 calc R U
C7 C 0.4421(6) -0.0599(4) 0.4411(9) 0.095(4) Uani 1 1 d . U
H7A H 0.4527 -0.0294 0.4813 0.143 Uiso 1 1 calc R U
H7B H 0.4278 -0.0467 0.3812 0.143 Uiso 1 1 calc R U
H7C H 0.4981 -0.0823 0.4568 0.143 Uiso 1 1 calc R U
C8 C 0.2502(8) -0.0848(4) 0.2829(5) 0.082(3) Uani 1 1 d . U
H8A H 0.2822 -0.0508 0.2818 0.123 Uiso 1 1 calc R U
H8B H 0.1829 -0.0796 0.2565 0.123 Uiso 1 1 calc R U
H8C H 0.2710 -0.1120 0.2499 0.123 Uiso 1 1 calc R U
C9 C 0.1261(6) -0.1647(4) 0.3564(8) 0.094(3) Uani 1 1 d . U
H9A H 0.0949 -0.1409 0.3073 0.140 Uiso 1 1 calc R U
H9B H 0.0872 -0.1688 0.3934 0.140 Uiso 1 1 calc R U
H9C H 0.1359 -0.2000 0.3342 0.140 Uiso 1 1 calc R U
C10 C 0.2472(8) -0.1917(4) 0.5592(7) 0.096(3) Uani 1 1 d . U
H10A H 0.2730 -0.2269 0.5533 0.144 Uiso 1 1 calc R U
H10B H 0.1794 -0.1943 0.5428 0.144 Uiso 1 1 calc R U
H10C H 0.2736 -0.1795 0.6199 0.144 Uiso 1 1 calc R U
C11 C 0.3944(5) 0.0883(3) 0.7694(5) 0.0465(15) Uani 1 1 d . U
C12 C 0.3586(5) 0.0842(3) 0.8436(5) 0.0442(14) Uani 1 1 d . U
C13 C 0.3406(5) 0.1383(3) 0.8661(5) 0.0482(15) Uani 1 1 d . U
C14 C 0.3688(5) 0.1760(3) 0.8111(5) 0.0472(15) Uani 1 1 d . U
C15 C 0.4052(5) 0.1454(3) 0.7538(5) 0.0444(14) Uani 1 1 d . U
C16 C 0.4322(5) 0.0417(3) 0.7298(6) 0.059(2) Uani 1 1 d . U
H16A H 0.4186 0.0482 0.6672 0.089 Uiso 1 1 calc R U
H16B H 0.4024 0.0082 0.7378 0.089 Uiso 1 1 calc R U
H16C H 0.4996 0.0389 0.7588 0.089 Uiso 1 1 calc R U
C17 C 0.3529(6) 0.0327(3) 0.8906(5) 0.0562(19) Uani 1 1 d . U
H17A H 0.4159 0.0191 0.9207 0.084 Uiso 1 1 calc R U
H17B H 0.3175 0.0060 0.8481 0.084 Uiso 1 1 calc R U
H17C H 0.3217 0.0396 0.9333 0.084 Uiso 1 1 calc R U
C18 C 0.3002(6) 0.1537(3) 0.9376(5) 0.063(2) Uani 1 1 d . U
H18A H 0.3472 0.1732 0.9843 0.095 Uiso 1 1 calc R U
H18B H 0.2820 0.1212 0.9616 0.095 Uiso 1 1 calc R U
H18C H 0.2455 0.1767 0.9125 0.095 Uiso 1 1 calc R U
C19 C 0.3664(7) 0.2373(3) 0.8148(7) 0.073(3) Uani 1 1 d . U
H19A H 0.3070 0.2490 0.8197 0.109 Uiso 1 1 calc R U
H19B H 0.3731 0.2522 0.7614 0.109 Uiso 1 1 calc R U
H19C H 0.4176 0.2500 0.8657 0.109 Uiso 1 1 calc R U
C20 C 0.4475(6) 0.1682(4) 0.6885(6) 0.065(2) Uani 1 1 d . U
H20A H 0.4269 0.2054 0.6747 0.098 Uiso 1 1 calc R U
H20B H 0.4272 0.1467 0.6349 0.098 Uiso 1 1 calc R U
H20C H 0.5155 0.1672 0.7138 0.098 Uiso 1 1 calc R U
C21 C 0.2168(5) -0.0742(2) 0.6651(4) 0.0379(13) Uani 1 1 d . U
C22 C 0.2649(5) -0.0871(3) 0.7570(5) 0.0438(15) Uani 1 1 d . U
H22 H 0.3290 -0.0787 0.7831 0.053 Uiso 1 1 calc R U
C23 C 0.2179(5) -0.1113(3) 0.8061(4) 0.0458(15) Uani 1 1 d . U
H23 H 0.2508 -0.1187 0.8659 0.055 Uiso 1 1 calc R U
C24 C 0.1209(5) -0.1260(3) 0.7705(5) 0.0468(15) Uani 1 1 d . U
C25 C 0.0760(6) -0.1536(3) 0.8239(5) 0.0602(19) Uani 1 1 d . U
H25 H 0.1089 -0.1600 0.8840 0.072 Uiso 1 1 calc R U
C26 C -0.0156(6) -0.1707(3) 0.7867(6) 0.068(2) Uani 1 1 d . U
H26 H -0.0454 -0.1880 0.8222 0.081 Uiso 1 1 calc R U
C27 C -0.0652(6) -0.1628(4) 0.6968(6) 0.066(2) Uani 1 1 d . U
H27 H -0.1259 -0.1771 0.6710 0.079 Uiso 1 1 calc R U
C28 C -0.0225(5) -0.1331(3) 0.6455(5) 0.058(2) Uani 1 1 d . U
H28 H -0.0576 -0.1250 0.5865 0.070 Uiso 1 1 calc R U
C29 C 0.0710(5) -0.1151(3) 0.6806(4) 0.0418(14) Uani 1 1 d . U
C30 C 0.1200(5) -0.0878(3) 0.6265(4) 0.0378(13) Uani 1 1 d . U
C31 C 0.1248(4) 0.2231(3) 0.6747(5) 0.0414(14) Uani 1 1 d . U
C32 C 0.1519(5) 0.2314(3) 0.5973(4) 0.0395(14) Uani 1 1 d . U
C33 C 0.1271(5) 0.2829(3) 0.5486(5) 0.0445(15) Uani 1 1 d . U
C34 C 0.1613(6) 0.2969(3) 0.4795(5) 0.0571(19) Uani 1 1 d . U
H34 H 0.1977 0.2718 0.4609 0.069 Uiso 1 1 calc R U
C35 C 0.1412(6) 0.3481(3) 0.4385(6) 0.062(2) Uani 1 1 d . U
H35 H 0.1641 0.3565 0.3925 0.074 Uiso 1 1 calc R U
C36 C 0.0886(6) 0.3862(3) 0.4647(6) 0.066(2) Uani 1 1 d . U
H36 H 0.0765 0.4202 0.4370 0.080 Uiso 1 1 calc R U
C37 C 0.0539(5) 0.3739(3) 0.5322(5) 0.0531(17) Uani 1 1 d . U
H37 H 0.0179 0.3997 0.5497 0.064 Uiso 1 1 calc R U
C38 C 0.0721(5) 0.3227(3) 0.5749(5) 0.0475(15) Uani 1 1 d . U
C39 C 0.0402(5) 0.3097(3) 0.6484(5) 0.0527(17) Uani 1 1 d . U
H39 H 0.0002 0.3342 0.6632 0.063 Uiso 1 1 calc R U
C40 C 0.0660(5) 0.2637(3) 0.6966(5) 0.0484(16) Uani 1 1 d . U
H40 H 0.0456 0.2578 0.7450 0.058 Uiso 1 1 calc R U
C41 C 0.2389(4) 0.0567(2) 0.5362(4) 0.0342(13) Uani 1 1 d . U
H41 H 0.2196 0.0419 0.5812 0.041 Uiso 1 1 calc R U
C42 C 0.2482(4) 0.1119(3) 0.5334(4) 0.0370(13) Uani 1 1 d . U
C43 C 0.2814(5) 0.1345(3) 0.4676(5) 0.0419(15) Uani 1 1 d . U
H43 H 0.2900 0.1721 0.4642 0.050 Uiso 1 1 calc R U
C44 C 0.3005(5) 0.0992(3) 0.4093(5) 0.0442(16) Uani 1 1 d . U
H44 H 0.3244 0.1126 0.3663 0.053 Uiso 1 1 calc R U
C45 C 0.2847(5) 0.0445(3) 0.4137(5) 0.0424(15) Uani 1 1 d . U
H45 H 0.2942 0.0216 0.3707 0.051 Uiso 1 1 calc R U
C51 C 0.0638(4) 0.0750(2) 0.6209(4) 0.0366(13) Uani 1 1 d . U
H51 H 0.0752 0.0953 0.5761 0.044 Uiso 1 1 calc R U
C52 C -0.0245(4) 0.0502(2) 0.6020(4) 0.0355(13) Uani 1 1 d . U
C53 C -0.0403(5) 0.0187(3) 0.6684(4) 0.0493(17) Uani 1 1 d . U
H53 H -0.0980 0.0009 0.6586 0.059 Uiso 1 1 calc R U
C54 C 0.0317(6) 0.0145(4) 0.7487(5) 0.062(2) Uani 1 1 d . U
H54 H 0.0234 -0.0064 0.7944 0.074 Uiso 1 1 calc R U
C55 C 0.1155(5) 0.0411(3) 0.7615(5) 0.0516(17) Uani 1 1 d . U
H55 H 0.1630 0.0378 0.8168 0.062 Uiso 1 1 calc R U
C1S C 0.5154(15) 0.6669(9) 0.5642(13) 0.154(4) Uani 1 1 d . U
C2S C 0.7670(10) 0.9646(7) 0.8878(9) 0.125(4) Uani 1 1 d . U
F6 F 0.7664(9) 1.0221(4) 0.9013(6) 0.195(4) Uani 1 1 d . U

loop_
_atom_site_aniso_label
_atom_site_aniso_U_11
_atom_site_aniso_U_22
_atom_site_aniso_U_33
_atom_site_aniso_U_23
_atom_site_aniso_U_13
_atom_site_aniso_U_12
Rh1 0.0378(3) 0.0387(3) 0.0337(3) 0.0007(2) 0.0137(2) 0.0017(2)
Rh2 0.0353(3) 0.0361(3) 0.0386(3) 0.0016(2) 0.0184(2) 0.0001(2)
S1S 0.153(4) 0.144(3) 0.110(3) -0.041(3) 0.050(3) 0.018(3)
S2S 0.0830(16) 0.0868(16) 0.0714(16) 0.0191(13) 0.0413(14) 0.0048(13)
N1 0.037(3) 0.038(3) 0.034(3) 0.002(2) 0.018(2) 0.003(2)
N2 0.036(3) 0.036(3) 0.033(3) 0.004(2) 0.014(2) 0.001(2)
N3 0.042(3) 0.034(2) 0.035(3) 0.000(2) 0.020(2) 0.000(2)
N4 0.038(3) 0.033(2) 0.043(3) 0.003(2) 0.015(2) 0.002(2)
N5 0.039(3) 0.040(2) 0.037(3) 0.003(2) 0.022(2) -0.001(2)
N6 0.037(3) 0.047(3) 0.034(3) 0.007(2) 0.010(2) 0.007(2)
O1 0.040(2) 0.045(2) 0.039(2) 0.0013(19) 0.015(2) -0.003(2)
O2 0.053(3) 0.049(3) 0.052(3) 0.008(2) 0.030(2) 0.012(2)
O3 0.290(14) 0.182(10) 0.164(10) -0.046(8) 0.117(10) -0.087(10)
O4 0.251(13) 0.218(11) 0.131(7) -0.065(9) 0.047(8) -0.009(10)
O5 0.228(11) 0.358(19) 0.317(18) -0.091(15) -0.029(10) 0.180(15)
O6 0.095(5) 0.109(5) 0.065(4) 0.022(3) 0.046(3) 0.005(4)
O7 0.195(10) 0.078(5) 0.201(11) 0.030(5) 0.042(8) 0.003(5)
O8 0.126(6) 0.233(9) 0.077(5) 0.035(6) 0.066(5) 0.017(7)
F1 0.376(16) 0.342(15) 0.182(10) -0.019(10) 0.166(12) -0.145(14)
F2 0.282(13) 0.218(11) 0.311(17) 0.047(12) 0.066(10) 0.075(11)
F3 0.339(14) 0.182(8) 0.142(8) -0.025(6) 0.093(8) -0.109(10)
F4 0.107(5) 0.249(9) 0.147(6) 0.103(7) 0.009(5) -0.017(6)
F5 0.094(5) 0.329(11) 0.210(9) 0.102(9) 0.076(6) 0.013(7)
C1 0.056(4) 0.052(4) 0.076(5) 0.006(4) 0.029(4) 0.023(3)
C2 0.050(4) 0.050(4) 0.069(4) -0.004(3) 0.037(3) 0.011(3)
C3 0.069(4) 0.044(3) 0.052(4) -0.005(3) 0.038(3) 0.006(3)
C4 0.059(4) 0.048(4) 0.072(4) -0.020(3) 0.032(4) -0.001(3)
C5 0.081(5) 0.032(3) 0.073(5) 0.004(3) 0.048(4) 0.008(3)
C6 0.082(6) 0.113(8) 0.078(6) 0.013(6) 0.013(5) 0.044(6)
C7 0.063(5) 0.090(7) 0.160(11) 0.005(6) 0.072(7) 0.003(5)
C8 0.130(9) 0.079(6) 0.043(4) -0.011(4) 0.038(5) 0.011(6)
C9 0.070(6) 0.076(6) 0.137(9) -0.050(6) 0.039(5) -0.018(5)
C10 0.142(9) 0.060(5) 0.123(8) 0.023(5) 0.092(8) 0.011(5)
C11 0.037(3) 0.049(3) 0.047(4) -0.002(3) 0.006(3) 0.005(3)
C12 0.040(4) 0.046(3) 0.040(4) 0.004(3) 0.004(3) 0.002(3)
C13 0.047(4) 0.048(3) 0.044(4) 0.001(3) 0.007(3) -0.005(3)
C14 0.045(4) 0.044(3) 0.051(4) -0.007(3) 0.015(3) -0.008(3)
C15 0.036(3) 0.047(3) 0.049(4) -0.008(3) 0.013(3) -0.001(3)
C16 0.051(4) 0.055(4) 0.073(6) -0.015(4) 0.022(4) 0.007(4)
C17 0.063(5) 0.042(4) 0.055(5) 0.003(3) 0.009(4) 0.002(3)
C18 0.077(6) 0.067(5) 0.047(4) -0.011(4) 0.022(4) -0.007(4)
C19 0.096(7) 0.043(4) 0.092(7) -0.009(4) 0.048(6) -0.012(4)
C20 0.056(5) 0.077(5) 0.069(5) -0.006(4) 0.029(4) -0.017(4)
C21 0.047(3) 0.033(3) 0.039(3) 0.004(3) 0.021(3) 0.006(3)
C22 0.038(4) 0.048(4) 0.038(3) 0.000(3) 0.002(3) 0.000(3)
C23 0.052(4) 0.052(4) 0.027(3) 0.006(3) 0.006(3) 0.004(3)
C24 0.056(4) 0.046(4) 0.043(4) 0.010(3) 0.022(3) 0.003(3)
C25 0.070(5) 0.077(5) 0.041(4) 0.012(4) 0.030(4) 0.000(4)
C26 0.076(5) 0.077(5) 0.060(5) 0.024(4) 0.037(4) -0.004(4)
C27 0.054(5) 0.086(6) 0.061(5) 0.019(5) 0.026(4) -0.008(4)
C28 0.042(4) 0.085(5) 0.049(4) 0.022(4) 0.018(3) -0.001(4)
C29 0.041(3) 0.046(4) 0.039(3) 0.006(3) 0.015(3) 0.005(3)
C30 0.043(3) 0.040(3) 0.034(3) 0.002(3) 0.017(3) 0.005(3)
C31 0.033(3) 0.045(3) 0.045(4) -0.004(3) 0.012(3) 0.000(3)
C32 0.040(4) 0.040(3) 0.036(3) -0.001(3) 0.010(3) 0.002(3)
C33 0.043(4) 0.037(3) 0.049(4) 0.001(3) 0.009(3) 0.004(3)
C34 0.065(5) 0.052(4) 0.054(5) 0.009(3) 0.020(4) 0.019(4)
C35 0.073(5) 0.057(4) 0.056(5) 0.017(4) 0.022(4) 0.003(4)
C36 0.074(6) 0.050(4) 0.060(5) 0.021(4) 0.002(4) 0.011(4)
C37 0.052(4) 0.043(4) 0.056(5) -0.001(3) 0.007(4) 0.011(3)
C38 0.040(4) 0.052(4) 0.042(4) -0.004(3) 0.002(3) 0.007(3)
C39 0.046(4) 0.051(4) 0.058(4) -0.007(3) 0.013(3) 0.014(3)
C40 0.050(4) 0.047(4) 0.053(4) -0.007(3) 0.023(4) 0.006(3)
C41 0.036(3) 0.041(3) 0.031(3) 0.000(2) 0.018(3) 0.000(3)
C42 0.039(3) 0.044(3) 0.033(3) 0.001(3) 0.018(3) 0.005(3)
C43 0.046(4) 0.041(3) 0.045(4) 0.003(3) 0.024(3) -0.001(3)
C44 0.050(4) 0.051(4) 0.043(4) 0.010(3) 0.031(3) 0.002(3)
C45 0.044(4) 0.048(3) 0.044(4) -0.003(3) 0.027(3) -0.003(3)
C51 0.040(3) 0.046(3) 0.028(3) 0.003(3) 0.018(3) 0.002(3)
C52 0.032(3) 0.040(3) 0.035(3) 0.003(3) 0.013(3) 0.003(3)
C53 0.038(4) 0.073(5) 0.037(4) 0.014(3) 0.012(3) -0.005(3)
C54 0.053(4) 0.092(6) 0.040(4) 0.023(4) 0.015(3) -0.001(4)
C55 0.047(4) 0.071(5) 0.037(4) 0.012(3) 0.013(3) 0.000(3)
C1S 0.178(13) 0.182(8) 0.131(11) -0.029(8) 0.091(11) -0.031(9)
C2S 0.114(7) 0.166(8) 0.093(8) 0.042(8) 0.032(5) -0.025(8)
F6 0.261(11) 0.153(6) 0.134(7) 0.014(5) 0.017(7) -0.089(6)

loop_
_atom_type_symbol
_atom_type_description
_atom_type_scat_dispersion_real
_atom_type_scat_dispersion_imag
_atom_type_scat_source
C C 0.0033 0.0016 'International Tables Vol C Tables 4.2.6.8 and 6.1.1.4'
H H 0.0000 0.0000 'International Tables Vol C Tables 4.2.6.8 and 6.1.1.4'
N N 0.0061 0.0033 'International Tables Vol C Tables 4.2.6.8 and 6.1.1.4'
O O 0.0106 0.0060 'International Tables Vol C Tables 4.2.6.8 and 6.1.1.4'
F F 0.0171 0.0103 'International Tables Vol C Tables 4.2.6.8 and 6.1.1.4'
S S 0.1246 0.1234 'International Tables Vol C Tables 4.2.6.8 and 6.1.1.4'
Rh Rh -1.1178 0.9187 'International Tables Vol C Tables 4.2.6.8 and 6.1.1.4'

loop_
_geom_angle_atom_site_label_1
_geom_angle_atom_site_label_2
_geom_angle_atom_site_label_3
_geom_angle
_geom_angle_site_symmetry_1
_geom_angle_site_symmetry_3
N3 Rh1 O2 84.70(19) . .
N3 Rh1 C14 112.7(2) . .
O2 Rh1 C14 94.8(2) . .
N3 Rh1 C13 151.4(2) . .
O2 Rh1 C13 96.3(2) . .
C14 Rh1 C13 38.7(3) . .
N3 Rh1 C11 107.8(2) . .
O2 Rh1 C11 158.9(2) . .
C14 Rh1 C11 64.9(3) . .
C13 Rh1 C11 64.5(3) . .
N3 Rh1 C15 92.4(2) . .
O2 Rh1 C15 126.7(2) . .
C14 Rh1 C15 38.3(2) . .
C13 Rh1 C15 64.1(3) . .
C11 Rh1 C15 38.5(3) . .
N3 Rh1 N6 91.2(2) . .
O2 Rh1 N6 78.91(19) . .
C14 Rh1 N6 154.8(2) . .
C13 Rh1 N6 117.1(2) . .
C11 Rh1 N6 116.7(2) . .
C15 Rh1 N6 154.4(2) . .
N3 Rh1 C12 146.1(2) . .
O2 Rh1 C12 128.6(2) . .
C14 Rh1 C12 64.1(3) . .
C13 Rh1 C12 37.7(2) . .
C11 Rh1 C12 38.7(3) . .
C15 Rh1 C12 63.9(3) . .
N6 Rh1 C12 100.7(2) . .
O1 Rh2 N2 82.00(18) . .
O1 Rh2 C5 98.5(3) . .
N2 Rh2 C5 106.0(2) . .
O1 Rh2 C1 91.0(3) . .
N2 Rh2 C1 143.3(3) . .
C5 Rh2 C1 39.3(3) . .
O1 Rh2 C4 134.3(3) . .
N2 Rh2 C4 95.2(2) . .
C5 Rh2 C4 38.3(3) . .
C1 Rh2 C4 64.6(3) . .
O1 Rh2 N5 84.38(18) . .
N2 Rh2 N5 92.08(18) . .
C5 Rh2 N5 161.9(3) . .
C1 Rh2 N5 123.2(3) . .
C4 Rh2 N5 141.2(3) . .
O1 Rh2 C2 119.2(3) . .
N2 Rh2 C2 156.7(3) . .
C5 Rh2 C2 63.8(3) . .
C1 Rh2 C2 37.4(3) . .
C4 Rh2 C2 63.5(3) . .
N5 Rh2 C2 99.2(2) . .
O1 Rh2 C3 154.9(2) . .
N2 Rh2 C3 119.2(3) . .
C5 Rh2 C3 64.3(3) . .
C1 Rh2 C3 63.9(3) . .
C4 Rh2 C3 38.3(3) . .
N5 Rh2 C3 106.6(2) . .
C2 Rh2 C3 37.9(3) . .
O3 S1S O4 124.3(9) . .
O3 S1S O5 110.1(13) . .
O4 S1S O5 108.8(10) . .
O3 S1S C1S 109.4(8) . .
O4 S1S C1S 102.6(9) . .
O5 S1S C1S 98.2(13) . .
O8 S2S O7 111.3(7) . .
O8 S2S O6 116.7(5) . .
O7 S2S O6 115.1(6) . .
O8 S2S C2S 105.6(7) . .
O7 S2S C2S 100.6(8) . .
O6 S2S C2S 105.6(5) . .
N2 N1 C30 123.1(5) . .
N1 N2 C52 111.4(5) . 3_556
N1 N2 Rh2 125.4(4) . .
C52 N2 Rh2 120.7(4) 3_556 .
N4 N3 C42 111.8(5) . .
N4 N3 Rh1 125.6(4) . .
C42 N3 Rh1 121.0(4) . .
N3 N4 C32 123.8(5) . .
C45 N5 C41 117.0(5) . .
C45 N5 Rh2 122.1(4) . .
C41 N5 Rh2 120.9(4) . .
C55 N6 C51 116.8(6) . .
C55 N6 Rh1 123.3(5) . .
C51 N6 Rh1 118.8(4) . .
C21 O1 Rh2 119.5(4) . .
C31 O2 Rh1 124.4(4) . .
C2 C1 C5 107.3(8) . .
C2 C1 C6 125.6(8) . .
C5 C1 C6 127.0(8) . .
C2 C1 Rh2 72.7(4) . .
C5 C1 Rh2 69.6(4) . .
C6 C1 Rh2 122.2(6) . .
C1 C2 C3 109.6(7) . .
C1 C2 C7 124.4(9) . .
C3 C2 C7 125.9(8) . .
C1 C2 Rh2 69.9(4) . .
C3 C2 Rh2 71.1(4) . .
C7 C2 Rh2 128.0(5) . .
C2 C3 C4 107.2(7) . .
C2 C3 C8 125.7(7) . .
C4 C3 C8 126.4(8) . .
C2 C3 Rh2 71.1(4) . .
C4 C3 Rh2 70.4(4) . .
C8 C3 Rh2 130.9(5) . .
C5 C4 C3 107.6(7) . .
C5 C4 C9 127.0(8) . .
C3 C4 C9 125.4(9) . .
C5 C4 Rh2 69.2(4) . .
C3 C4 Rh2 71.3(4) . .
C9 C4 Rh2 126.4(5) . .
C4 C5 C1 108.1(7) . .
C4 C5 C10 126.9(9) . .
C1 C5 C10 124.6(9) . .
C4 C5 Rh2 72.5(4) . .
C1 C5 Rh2 71.0(4) . .
C10 C5 Rh2 127.2(5) . .
C15 C11 C12 107.5(6) . .
C15 C11 C16 125.7(7) . .
C12 C11 C16 125.6(7) . .
C15 C11 Rh1 71.5(4) . .
C12 C11 Rh1 72.7(4) . .
C16 C11 Rh1 130.8(5) . .
C13 C12 C11 107.1(6) . .
C13 C12 C17 128.0(7) . .
C11 C12 C17 124.6(6) . .
C13 C12 Rh1 69.0(4) . .
C11 C12 Rh1 68.6(4) . .
C17 C12 Rh1 132.2(5) . .
C12 C13 C14 109.0(6) . .
C12 C13 C18 125.6(6) . .
C14 C13 C18 125.3(6) . .
C12 C13 Rh1 73.3(4) . .
C14 C13 Rh1 69.9(4) . .
C18 C13 Rh1 123.8(5) . .
C15 C14 C13 108.0(6) . .
C15 C14 C19 124.8(7) . .
C13 C14 C19 127.2(7) . .
C15 C14 Rh1 72.4(4) . .
C13 C14 Rh1 71.4(4) . .
C19 C14 Rh1 124.5(6) . .
C14 C15 C11 108.1(6) . .
C14 C15 C20 126.4(7) . .
C11 C15 C20 125.5(6) . .
C14 C15 Rh1 69.3(4) . .
C11 C15 Rh1 70.0(4) . .
C20 C15 Rh1 126.3(5) . .
O1 C21 C30 124.6(6) . .
O1 C21 C22 116.5(6) . .
C30 C21 C22 118.9(6) . .
C23 C22 C21 120.5(6) . .
C22 C23 C24 122.8(6) . .
C29 C24 C23 118.9(6) . .
C29 C24 C25 120.5(7) . .
C23 C24 C25 120.6(7) . .
C26 C25 C24 119.6(7) . .
C25 C26 C27 121.2(7) . .
C26 C27 C28 119.0(8) . .
C29 C28 C27 121.6(8) . .
C28 C29 C24 118.0(6) . .
C28 C29 C30 122.8(6) . .
C24 C29 C30 119.2(6) . .
N1 C30 C21 125.0(6) . .
N1 C30 C29 115.3(6) . .
C21 C30 C29 119.6(6) . .
O2 C31 C32 124.5(6) . .
O2 C31 C40 116.7(6) . .
C32 C31 C40 118.8(6) . .
N4 C32 C31 125.6(6) . .
N4 C32 C33 114.9(6) . .
C31 C32 C33 119.0(6) . .
C34 C33 C38 117.7(6) . .
C34 C33 C32 122.2(6) . .
C38 C33 C32 119.9(6) . .
C35 C34 C33 120.4(7) . .
C36 C35 C34 121.4(8) . .
C35 C36 C37 119.7(7) . .
C36 C37 C38 120.7(7) . .
C37 C38 C33 120.0(7) . .
C37 C38 C39 121.8(7) . .
C33 C38 C39 118.1(6) . .
C40 C39 C38 122.7(6) . .
C39 C40 C31 121.1(7) . .
N5 C41 C42 123.6(5) . .
C41 C42 C43 118.5(6) . .
C41 C42 N3 119.9(5) . .
C43 C42 N3 121.4(6) . .
C44 C43 C42 117.6(6) . .
C45 C44 C43 120.3(6) . .
N5 C45 C44 122.8(6) . .
N6 C51 C52 123.7(6) . .
C51 C52 C53 117.9(6) . .
C51 C52 N2 121.2(5) . 3_556
C53 C52 N2 120.8(5) . 3_556
C54 C53 C52 118.0(6) . .
C55 C54 C53 119.9(7) . .
N6 C55 C54 123.7(7) . .
F1 C1S F3 106.5(17) . .
F1 C1S F2 106(2) . .
F3 C1S F2 97.9(17) . .
F1 C1S S1S 120.9(16) . .
F3 C1S S1S 114.3(15) . .
F2 C1S S1S 108.6(15) . .
F5 C2S F4 107.2(13) . .
F5 C2S F6 102.7(12) . .
F4 C2S F6 102.7(13) . .
F5 C2S S2S 116.1(12) . .
F4 C2S S2S 117.0(9) . .
F6 C2S S2S 109.3(11) . .

loop_
_geom_bond_atom_site_label_1
_geom_bond_atom_site_label_2
_geom_bond_distance
_geom_bond_site_symmetry_2
Rh1 N3 2.084(5) .
Rh1 O2 2.084(4) .
Rh1 C14 2.142(7) .
Rh1 C13 2.163(7) .
Rh1 C11 2.164(7) .
Rh1 C15 2.183(7) .
Rh1 N6 2.190(5) .
Rh1 C12 2.219(7) .
Rh2 O1 2.099(4) .
Rh2 N2 2.107(5) .
Rh2 C5 2.133(7) .
Rh2 C1 2.151(7) .
Rh2 C4 2.175(7) .
Rh2 N5 2.182(5) .
Rh2 C2 2.187(6) .
Rh2 C3 2.187(6) .
S1S O3 1.308(12) .
S1S O4 1.362(11) .
S1S O5 1.426(15) .
S1S C1S 1.71(2) .
S2S O8 1.408(8) .
S2S O7 1.419(9) .
S2S O6 1.426(6) .
S2S C2S 1.720(15) .
N1 N2 1.289(6) .
N1 C30 1.355(8) .
N2 C52 1.437(8) 3_556
N3 N4 1.292(7) .
N3 C42 1.432(7) .
N4 C32 1.344(8) .
N5 C45 1.341(7) .
N5 C41 1.347(7) .
N6 C55 1.327(8) .
N6 C51 1.333(8) .
O1 C21 1.288(7) .
O2 C31 1.280(8) .
F1 C1S 1.257(17) .
F2 C1S 1.31(2) .
F3 C1S 1.293(18) .
F4 C2S 1.339(13) .
F5 C2S 1.298(15) .
C1 C2 1.391(11) .
C1 C5 1.441(11) .
C1 C6 1.551(12) .
C2 C3 1.419(11) .
C2 C7 1.511(11) .
C3 C4 1.432(10) .
C3 C8 1.488(11) .
C4 C5 1.414(11) .
C4 C9 1.480(11) .
C5 C10 1.480(10) .
C11 C15 1.434(10) .
C11 C12 1.454(10) .
C11 C16 1.500(9) .
C12 C13 1.417(9) .
C12 C17 1.479(9) .
C13 C14 1.428(9) .
C13 C18 1.505(10) .
C14 C15 1.421(9) .
C14 C19 1.497(10) .
C15 C20 1.494(10) .
C21 C30 1.407(9) .
C21 C22 1.432(9) .
C22 C23 1.349(9) .
C23 C24 1.414(10) .
C24 C29 1.400(9) .
C24 C25 1.417(9) .
C25 C26 1.360(11) .
C26 C27 1.386(11) .
C27 C28 1.395(10) .
C28 C29 1.391(10) .
C29 C30 1.464(9) .
C31 C32 1.433(9) .
C31 C40 1.443(9) .
C32 C33 1.459(9) .
C33 C34 1.400(10) .
C33 C38 1.422(9) .
C34 C35 1.395(10) .
C35 C36 1.370(12) .
C36 C37 1.373(11) .
C37 C38 1.405(10) .
C38 C39 1.439(10) .
C39 C40 1.341(10) .
C41 C42 1.356(8) .
C42 C43 1.414(8) .
C43 C44 1.364(9) .
C44 C45 1.363(9) .
C51 C52 1.389(8) .
C52 C53 1.390(8) .
C52 N2 1.437(8) 3_556
C53 C54 1.371(10) .
C54 C55 1.362(10) .
C2S F6 1.420(17) .
